data_7116175
loop_
_publ_author_name
'Cagide, F.'
'Silva, T.'
'Reis, J.'
'Gaspar, A.'
'Borges, F.'
'Gomes, L. R.'
'Low, J. N.'

_publ_section_title
;
 Discovery of two new classes of potent monoamine oxidase-B inhibitors by
 tricky chemistry.
;
_journal_issue 14
_journal_name_full 'Chemical communications (Cambridge, England)'
_journal_page_first 2832
_journal_paper_doi 10.1039/c4cc08798d
_journal_volume 51
_journal_year 2015
_chemical_formula_moiety 'C16 H11 N O3'
_chemical_formula_sum 'C16 H11 N O3'
_chemical_formula_weight 265.26
_chemical_name_systematic
;
(Z)-3-[(Phenylamino)methylene]chroman-2,4-dione  
;
_space_group_IT_number 33
_symmetry_cell_setting orthorhombic
_symmetry_space_group_name_Hall 'P 2c -2n'
_symmetry_space_group_name_H-M 'P n a 21'
_atom_sites_solution_hydrogens geom
_audit_block_doi 10.5517/ccz1zkj
_audit_creation_method SHELXL-97
_audit_update_record
;
2014-12-16 deposited with the CCDC.
2014-12-24 downloaded from the CCDC.
;
_cell_angle_alpha 90.00
_cell_angle_beta 90.00
_cell_angle_gamma 90.00
_cell_formula_units_Z 4
_cell_length_a 16.539(3)
_cell_length_b 6.2596(12)
_cell_length_c 11.472(2)
_cell_measurement_reflns_used 4605
_cell_measurement_temperature 100(2)
_cell_measurement_theta_max 27.5
_cell_measurement_theta_min 3.0
_cell_volume 1187.7(4)
_computing_cell_refinement
;
CrystalClear-SM Expert 2.0 r13 (Rigaku, 2011)
;
_computing_data_collection
;
CrystalClear-SM Expert 2.0 r13 (Rigaku, 2011)
;
_computing_data_reduction
;
CrystalClear-SM Expert 2.0 r13 (Rigaku, 2011)
;
_computing_molecular_graphics 'PLATON (Spek,2003)'
_computing_publication_material
;
Oscail (McArdle et al., 2004),
SHELXS-97 (Sheldrick, 2008)
;
_computing_structure_refinement
;
Oscail (McArdle et al., 2004),
SHELXS-97 (Sheldrick, 2008)
;
_computing_structure_solution 'SHELXS (Sheldrick, 2008)'
_diffrn_ambient_temperature 100
_diffrn_detector CCD
_diffrn_detector_area_resol_mean 28.5714
_diffrn_measured_fraction_theta_full 0.992
_diffrn_measured_fraction_theta_max 0.978
_diffrn_measurement_details
;
scan:
    Number of images: 128
               Slice: -110.0000 - 18.0000
         Image width: 1.0000
            Exp time: 20.0000
       Rotation axis: Omega
               Omega: 0.0000
               Kappa: -70.0000
                 Phi: 0.0000
                 XTD: 45.0613
              2theta: -20.1098
scan:
    Number of images: 89
               Slice: -65.0000 - 24.0000
         Image width: 1.0000
            Exp time: 20.0000
       Rotation axis: Omega
               Omega: 0.0000
               Kappa: -15.0000
                 Phi: 0.0000
                 XTD: 45.0613
              2theta: -20.1098
scan:
    Number of images: 44
               Slice: -94.0000 - -50.0000
         Image width: 1.0000
            Exp time: 20.0000
       Rotation axis: Omega
               Omega: 0.0000
               Kappa: 15.0000
                 Phi: 180.0000
                 XTD: 45.0613
              2theta: -20.1098

;
_diffrn_measurement_device
;
AFC12 (Right): Kappa 3 circle
;
_diffrn_measurement_device_type
;
Rigaku Saturn724+ (2x2 bin mode)
;
_diffrn_measurement_method 'profile data from \w-scans'
_diffrn_measurement_specimen_support Mitegen
_diffrn_orient_matrix_type d*Trek
_diffrn_orient_matrix_UB_11 0.150566
_diffrn_orient_matrix_UB_12 -0.046382
_diffrn_orient_matrix_UB_13 0.026101
_diffrn_orient_matrix_UB_21 0.028554
_diffrn_orient_matrix_UB_22 0.078194
_diffrn_orient_matrix_UB_23 -0.025764
_diffrn_orient_matrix_UB_31 -0.003680
_diffrn_orient_matrix_UB_32 0.020119
_diffrn_orient_matrix_UB_33 0.056981
_diffrn_radiation_monochromator Confocal
_diffrn_radiation_type 'Mo K\a'
_diffrn_radiation_wavelength 0.71075
_diffrn_reflns_av_R_equivalents 0.0608
_diffrn_reflns_av_sigmaI/netI 0.0578
_diffrn_reflns_limit_h_max 20
_diffrn_reflns_limit_h_min -21
_diffrn_reflns_limit_k_max 8
_diffrn_reflns_limit_k_min -7
_diffrn_reflns_limit_l_max 14
_diffrn_reflns_limit_l_min -14
_diffrn_reflns_number 6335
_diffrn_reflns_theta_full 25.00
_diffrn_reflns_theta_max 27.48
_diffrn_reflns_theta_min 3.04
_diffrn_reflns_transf_matrix_11 0.150566
_diffrn_reflns_transf_matrix_12 -0.046382
_diffrn_reflns_transf_matrix_13 0.026101
_diffrn_reflns_transf_matrix_21 0.028554
_diffrn_reflns_transf_matrix_22 0.078194
_diffrn_reflns_transf_matrix_23 -0.025764
_diffrn_reflns_transf_matrix_31 -0.003680
_diffrn_reflns_transf_matrix_32 0.020119
_diffrn_reflns_transf_matrix_33 0.056981
_diffrn_source 'Rotating Anode'
_diffrn_source_current 55.0
_diffrn_source_power 2.5
_diffrn_source_voltage 45.0
_exptl_absorpt_coefficient_mu 0.104
_exptl_absorpt_correction_T_max 0.9990
_exptl_absorpt_correction_T_min 0.9775
_exptl_absorpt_correction_type multi-scan
_exptl_absorpt_process_details
;
CrystalClear-SM Expert 2.0 r13 (Rigaku, 2011)
;
_exptl_crystal_colour colourless
_exptl_crystal_density_diffrn 1.483
_exptl_crystal_density_method 'not measured'
_exptl_crystal_description lath
_exptl_crystal_F_000 552
_exptl_crystal_size_max 0.22
_exptl_crystal_size_mid 0.04
_exptl_crystal_size_min 0.01
_refine_diff_density_max 0.248
_refine_diff_density_min -0.210
_refine_diff_density_rms 0.057
_refine_ls_abs_structure_details
;
 Flack x determined using 717 quotients [(I+)-(I-)]/[(I+)+(I-)]
 (Parsons, Flack and Wagner, Acta Cryst. B69 (2013) 249-259).
;
_refine_ls_abs_structure_Flack 0.4(10)
_refine_ls_extinction_method none
_refine_ls_goodness_of_fit_ref 1.043
_refine_ls_hydrogen_treatment constr
_refine_ls_matrix_type full
_refine_ls_number_parameters 181
_refine_ls_number_reflns 2573
_refine_ls_number_restraints 1
_refine_ls_restrained_S_all 1.042
_refine_ls_R_factor_all 0.0818
_refine_ls_R_factor_gt 0.0579
_refine_ls_shift/su_max 0.000
_refine_ls_shift/su_mean 0.000
_refine_ls_structure_factor_coef Fsqd
_refine_ls_weighting_details 'w=1/[\s^2^(Fo^2^)+(0.0512P)^2^+0.3253P] where P=(Fo^2^+2Fc^2^)/3'
_refine_ls_weighting_scheme calc
_refine_ls_wR_factor_gt 0.1184
_refine_ls_wR_factor_ref 0.1306
_reflns_number_gt 1943
_reflns_number_total 2573
_reflns_threshold_expression >2sigma(I)
_cod_data_source_file c4cc08798d2.cif
_cod_data_source_block 2
_cod_depositor_comments 'Adding full bibliography for 7116175--7116176.cif.'
_cod_original_sg_symbol_H-M Pna21
_cod_database_code 7116175
_publcif_datablock.id {06113c2d-cce7-4dc2-b45d-bdae7bfd85d8}

_shelxl_version_number 2014/6

loop_
_symmetry_equiv_pos_as_xyz
'x, y, z'
'-x, -y, z+1/2'
'-x+1/2, y+1/2, z+1/2'
'x+1/2, -y+1/2, z'

loop_
_atom_site_label
_atom_site_type_symbol
_atom_site_fract_x
_atom_site_fract_y
_atom_site_fract_z
_atom_site_U_iso_or_equiv
_atom_site_adp_type
_atom_site_occupancy
_atom_site_site_symmetry_order
_atom_site_calc_flag
_atom_site_refinement_flags_posn
_atom_site_refinement_flags_adp
O1 O 0.64528(19) 0.6678(5) 0.2763(3) 0.0221(7) Uani 1 1 d . .
O2 O 0.5739(2) 0.9437(5) 0.2159(3) 0.0242(8) Uani 1 1 d . .
O4 O 0.61309(19) 0.8356(5) 0.6204(3) 0.0268(8) Uani 1 1 d . .
N3 N 0.5068(2) 1.2145(6) 0.3718(3) 0.0186(8) Uani 1 1 d . .
H3 H 0.5100 1.1785 0.2978 0.022 Uiso 1 1 calc R U
C2 C 0.5999(2) 0.8479(7) 0.3010(4) 0.0208(10) Uani 1 1 d . .
C3 C 0.5880(3) 0.9072(8) 0.4207(4) 0.0181(10) Uani 1 1 d . .
C4 C 0.6211(3) 0.7848(8) 0.5168(4) 0.0207(10) Uani 1 1 d . .
C4A C 0.6665(2) 0.5907(7) 0.4826(4) 0.0179(10) Uani 1 1 d . .
C5 C 0.7004(3) 0.4527(8) 0.5650(4) 0.0225(10) Uani 1 1 d . .
H5 H 0.6943 0.4833 0.6456 0.027 Uiso 1 1 calc R U
C6 C 0.7425(3) 0.2729(8) 0.5313(4) 0.0232(10) Uani 1 1 d . .
H6 H 0.7647 0.1797 0.5882 0.028 Uiso 1 1 calc R U
C7 C 0.7522(3) 0.2289(7) 0.4121(4) 0.0219(10) Uani 1 1 d . .
H7 H 0.7811 0.1052 0.3885 0.026 Uiso 1 1 calc R U
C8 C 0.7200(3) 0.3635(7) 0.3292(4) 0.0197(10) Uani 1 1 d . .
H8 H 0.7271 0.3348 0.2485 0.024 Uiso 1 1 calc R U
C8A C 0.6771(3) 0.5417(7) 0.3658(4) 0.0176(10) Uani 1 1 d . .
C31 C 0.5426(3) 1.0870(8) 0.4469(4) 0.0208(10) Uani 1 1 d . .
H31 H 0.5368 1.1217 0.5271 0.025 Uiso 1 1 calc R U
C311 C 0.4634(3) 1.4052(7) 0.3983(4) 0.0174(10) Uani 1 1 d . .
C312 C 0.4428(3) 1.5379(8) 0.3055(4) 0.0192(10) Uani 1 1 d . .
H312 H 0.4564 1.4980 0.2281 0.023 Uiso 1 1 calc R U
C313 C 0.4023(3) 1.7282(8) 0.3262(4) 0.0217(10) Uani 1 1 d . .
H313 H 0.3884 1.8193 0.2631 0.026 Uiso 1 1 calc R U
C314 C 0.3823(3) 1.7849(7) 0.4401(4) 0.0208(10) Uani 1 1 d . .
H314 H 0.3551 1.9157 0.4549 0.025 Uiso 1 1 calc R U
C315 C 0.4020(3) 1.6513(8) 0.5310(4) 0.0199(10) Uani 1 1 d . .
H315 H 0.3883 1.6912 0.6085 0.024 Uiso 1 1 calc R U
C316 C 0.4416(3) 1.4589(7) 0.5113(4) 0.0202(10) Uani 1 1 d . .
H316 H 0.4534 1.3654 0.5742 0.024 Uiso 1 1 calc R U

loop_
_atom_site_aniso_label
_atom_site_aniso_U_11
_atom_site_aniso_U_22
_atom_site_aniso_U_33
_atom_site_aniso_U_23
_atom_site_aniso_U_13
_atom_site_aniso_U_12
O1 0.0273(17) 0.0201(17) 0.0189(17) 0.0016(14) 0.0009(13) 0.0066(14)
O2 0.0319(18) 0.0215(17) 0.0192(18) 0.0050(16) -0.0011(14) 0.0025(16)
O4 0.0336(18) 0.025(2) 0.0214(18) -0.0019(15) 0.0009(15) 0.0039(16)
N3 0.025(2) 0.0118(19) 0.019(2) -0.0020(16) 0.0003(16) 0.0021(16)
C2 0.017(2) 0.015(2) 0.031(3) -0.001(2) 0.003(2) -0.0002(19)
C3 0.019(2) 0.013(2) 0.023(2) -0.0036(19) 0.0002(17) -0.0002(17)
C4 0.020(2) 0.018(2) 0.024(3) -0.001(2) 0.0005(18) -0.0038(19)
C4A 0.013(2) 0.019(2) 0.023(3) 0.001(2) 0.0001(17) -0.0022(18)
C5 0.021(2) 0.024(3) 0.022(2) 0.001(2) -0.0013(19) -0.002(2)
C6 0.022(2) 0.019(2) 0.028(3) 0.002(2) -0.002(2) 0.001(2)
C7 0.019(2) 0.015(2) 0.032(3) 0.001(2) 0.0022(19) 0.0001(19)
C8 0.019(2) 0.019(2) 0.021(2) -0.002(2) -0.0011(18) -0.0003(19)
C8A 0.018(2) 0.016(2) 0.019(2) 0.004(2) -0.0010(17) -0.0008(19)
C31 0.017(2) 0.018(2) 0.027(3) 0.001(2) 0.0014(18) -0.0034(18)
C311 0.018(2) 0.008(2) 0.026(3) -0.0025(19) 0.0003(18) -0.0015(17)
C312 0.019(2) 0.022(3) 0.017(3) -0.002(2) -0.0022(18) -0.0055(19)
C313 0.022(2) 0.018(2) 0.026(3) 0.006(2) -0.0032(18) -0.0022(19)
C314 0.020(2) 0.014(2) 0.029(3) -0.004(2) 0.0028(19) 0.0027(19)
C315 0.018(2) 0.023(3) 0.018(2) -0.007(2) 0.0006(17) -0.0020(19)
C316 0.024(2) 0.017(2) 0.020(3) 0.004(2) -0.0026(17) -0.002(2)

loop_
_atom_type_symbol
_atom_type_description
_atom_type_scat_dispersion_real
_atom_type_scat_dispersion_imag
_atom_type_scat_source
C C 0.0033 0.0016 'International Tables Vol C Tables 4.2.6.8 and 6.1.1.4'
H H 0.0000 0.0000 'International Tables Vol C Tables 4.2.6.8 and 6.1.1.4'
N N 0.0061 0.0033 'International Tables Vol C Tables 4.2.6.8 and 6.1.1.4'
O O 0.0106 0.0060 'International Tables Vol C Tables 4.2.6.8 and 6.1.1.4'

loop_
_geom_angle_atom_site_label_1
_geom_angle_atom_site_label_2
_geom_angle_atom_site_label_3
_geom_angle
C2 O1 C8A 120.9(4)
C31 N3 C311 126.5(4)
C31 N3 H3 116.8
C311 N3 H3 116.8
O2 C2 O1 115.2(4)
O2 C2 C3 126.0(4)
O1 C2 C3 118.7(4)
C31 C3 C2 119.5(4)
C31 C3 C4 117.9(4)
C2 C3 C4 122.6(4)
O4 C4 C3 123.7(4)
O4 C4 C4A 121.2(4)
C3 C4 C4A 115.1(4)
C8A C4A C5 117.8(4)
C8A C4A C4 120.0(4)
C5 C4A C4 122.1(4)
C6 C5 C4A 121.2(4)
C6 C5 H5 119.4
C4A C5 H5 119.4
C5 C6 C7 119.4(5)
C5 C6 H6 120.3
C7 C6 H6 120.3
C8 C7 C6 120.6(5)
C8 C7 H7 119.7
C6 C7 H7 119.7
C7 C8 C8A 118.7(5)
C7 C8 H8 120.6
C8A C8 H8 120.6
C4A C8A C8 122.3(4)
C4A C8A O1 122.5(4)
C8 C8A O1 115.1(4)
N3 C31 C3 126.4(5)
N3 C31 H31 116.8
C3 C31 H31 116.8
C316 C311 C312 120.4(4)
C316 C311 N3 122.2(4)
C312 C311 N3 117.3(4)
C313 C312 C311 120.0(4)
C313 C312 H312 120.0
C311 C312 H312 120.0
C312 C313 C314 119.6(4)
C312 C313 H313 120.2
C314 C313 H313 120.2
C315 C314 C313 120.0(4)
C315 C314 H314 120.0
C313 C314 H314 120.0
C314 C315 C316 120.9(4)
C314 C315 H315 119.5
C316 C315 H315 119.5
C311 C316 C315 119.0(4)
C311 C316 H316 120.5
C315 C316 H316 120.5

loop_
_geom_bond_atom_site_label_1
_geom_bond_atom_site_label_2
_geom_bond_distance
O1 C2 1.384(5)
O1 C8A 1.397(5)
O2 C2 1.223(5)
O4 C4 1.238(6)
N3 C31 1.315(6)
N3 C311 1.426(5)
N3 H3 0.8800
C2 C3 1.436(6)
C3 C31 1.386(6)
C3 C4 1.449(7)
C4 C4A 1.482(6)
C4A C8A 1.386(6)
C4A C5 1.397(6)
C5 C6 1.379(7)
C5 H5 0.9500
C6 C7 1.403(7)
C6 H6 0.9500
C7 C8 1.378(7)
C7 H7 0.9500
C8 C8A 1.387(6)
C8 H8 0.9500
C31 H31 0.9500
C311 C316 1.387(6)
C311 C312 1.393(6)
C312 C313 1.386(7)
C312 H312 0.9500
C313 C314 1.394(7)
C313 H313 0.9500
C314 C315 1.376(7)
C314 H314 0.9500
C315 C316 1.389(7)
C315 H315 0.9500
C316 H316 0.9500

loop_
_geom_hbond_atom_site_label_D
_geom_hbond_atom_site_label_H
_geom_hbond_atom_site_label_A
_geom_hbond_distance_DH
_geom_hbond_distance_HA
_geom_hbond_distance_DA
_geom_hbond_angle_DHA
_geom_hbond_site_symmetry_A
N3 H3 O2 0.88 2.04 2.703(5) 131.3 .
C316 H316 O2 0.95 2.57 3.453(6) 155.4 2_675

loop_
_geom_torsion_atom_site_label_1
_geom_torsion_atom_site_label_2
_geom_torsion_atom_site_label_3
_geom_torsion_atom_site_label_4
_geom_torsion
C8A O1 C2 O2 -178.7(4)
C8A O1 C2 C3 1.9(6)
O2 C2 C3 C31 0.7(7)
O1 C2 C3 C31 -179.9(4)
O2 C2 C3 C4 -179.9(4)
O1 C2 C3 C4 -0.6(6)
C31 C3 C4 O4 -2.3(7)
C2 C3 C4 O4 178.3(4)
C31 C3 C4 C4A 178.0(4)
C2 C3 C4 C4A -1.4(6)
O4 C4 C4A C8A -177.6(4)
C3 C4 C4A C8A 2.1(6)
O4 C4 C4A C5 2.0(7)
C3 C4 C4A C5 -178.4(4)
C8A C4A C5 C6 -0.4(6)
C4 C4A C5 C6 -180.0(4)
C4A C5 C6 C7 0.6(7)
C5 C6 C7 C8 0.0(7)
C6 C7 C8 C8A -0.8(7)
C5 C4A C8A C8 -0.4(6)
C4 C4A C8A C8 179.2(4)
C5 C4A C8A O1 179.5(4)
C4 C4A C8A O1 -0.9(6)
C7 C8 C8A C4A 1.0(7)
C7 C8 C8A O1 -178.9(4)
C2 O1 C8A C4A -1.2(6)
C2 O1 C8A C8 178.8(4)
C311 N3 C31 C3 -176.8(4)
C2 C3 C31 N3 0.8(7)
C4 C3 C31 N3 -178.6(4)
C31 N3 C311 C316 -11.9(7)
C31 N3 C311 C312 168.5(4)
C316 C311 C312 C313 2.0(6)
N3 C311 C312 C313 -178.4(4)
C311 C312 C313 C314 -0.3(7)
C312 C313 C314 C315 -0.6(7)
C313 C314 C315 C316 -0.2(7)
C312 C311 C316 C315 -2.9(6)
N3 C311 C316 C315 177.6(4)
C314 C315 C316 C311 2.0(6)
